data_2203918
loop_
_publ_author_name
Sadiq-ur-Rehman
'Leung, Bonnie On-On'
'Ali, Saqib'
'Badshah, Amin'
'Parvez, Masood'

_publ_section_title
;
 Bis[2,3-bis(4-chlorophenyl)propenoato-\k^2^<i>O,O</i>']dimethyltin(IV)
;
_journal_issue 7
_journal_name_full 'Acta Crystallographica Section E'
_journal_page_first m984
_journal_page_last m986
_journal_paper_doi 10.1107/S1600536804014710
_journal_volume 60
_journal_year 2004
_chemical_formula_iupac '[Sn (C H3)2 (C15 H9 Cl2 O2)2]'
_chemical_formula_moiety 'C32 H24 Cl4 O4 Sn'
_chemical_formula_sum 'C32 H24 Cl4 O4 Sn'
_chemical_formula_weight 733.00
_chemical_melting_point 474.5(15)
_chemical_name_common
;
Bis[2,3-bis(4-chlorophenyl)propenoato-\k^2^O,O']dimethyltin(IV)
;
_chemical_name_systematic
;
Bis[2,3-bis(4-chlorophenyl)propenoato-\k^2^O,O']dimethyltin(IV)
;
_space_group_IT_number 2
_symmetry_cell_setting triclinic
_symmetry_space_group_name_Hall '-P 1'
_symmetry_space_group_name_H-M 'P -1'
_atom_sites_solution_hydrogens geom
_atom_sites_solution_primary direct
_atom_sites_solution_secondary difmap
_cell_angle_alpha 95.817(6)
_cell_angle_beta 99.748(7)
_cell_angle_gamma 114.116(8)
_cell_formula_units_Z 2
_cell_length_a 8.4740(11)
_cell_length_b 10.2770(12)
_cell_length_c 19.472(4)
_cell_measurement_reflns_used 12446
_cell_measurement_temperature 173(2)
_cell_measurement_theta_max 27.3
_cell_measurement_theta_min 3.1
_cell_volume 1497.7(4)
_computing_cell_refinement 'HKL DENZO (Otwinowski & Minor, 1997)'
_computing_data_collection 'COLLECT (Hooft, 1998)'
_computing_data_reduction 'SCALEPACK (Otwinowski & Minor, 1997)'
_computing_molecular_graphics 'ORTEPII (Johnson, 1976)'
_computing_publication_material 'SHELXL97 (Sheldrick, 1997)'
_computing_structure_refinement 'SHELXL97 (Sheldrick, 1997)'
_computing_structure_solution 'SAPI91 (Fan, 1991)'
_diffrn_ambient_temperature 173(2)
_diffrn_measured_fraction_theta_full 0.988
_diffrn_measured_fraction_theta_max 0.988
_diffrn_measurement_device_type 'Nonius KappaCCD'
_diffrn_measurement_method '\w and \f'
_diffrn_radiation_monochromator graphite
_diffrn_radiation_source 'fine-focus sealed tube'
_diffrn_radiation_type MoK\a
_diffrn_radiation_wavelength 0.71073
_diffrn_reflns_av_R_equivalents 0.032
_diffrn_reflns_av_sigmaI/netI 0.051
_diffrn_reflns_limit_h_max 10
_diffrn_reflns_limit_h_min -10
_diffrn_reflns_limit_k_max 13
_diffrn_reflns_limit_k_min -13
_diffrn_reflns_limit_l_max 25
_diffrn_reflns_limit_l_min -25
_diffrn_reflns_number 12446
_diffrn_reflns_theta_full 27.3
_diffrn_reflns_theta_max 27.3
_diffrn_reflns_theta_min 3.1
_exptl_absorpt_coefficient_mu 1.25
_exptl_absorpt_correction_T_max 0.886
_exptl_absorpt_correction_T_min 0.845
_exptl_absorpt_correction_type multi-scan
_exptl_absorpt_process_details '(SORTAV; Blessing, 1997)'
_exptl_crystal_colour colorless
_exptl_crystal_density_diffrn 1.625
_exptl_crystal_density_meas ?
_exptl_crystal_density_method .
_exptl_crystal_description prism
_exptl_crystal_F_000 732
_exptl_crystal_size_max 0.14
_exptl_crystal_size_mid 0.12
_exptl_crystal_size_min 0.10
_refine_diff_density_max 0.43
_refine_diff_density_min -0.68
_refine_ls_extinction_method none
_refine_ls_goodness_of_fit_ref 1.01
_refine_ls_hydrogen_treatment constr
_refine_ls_matrix_type full
_refine_ls_number_parameters 372
_refine_ls_number_reflns 6683
_refine_ls_number_restraints 0
_refine_ls_restrained_S_all 1.01
_refine_ls_R_factor_all 0.045
_refine_ls_R_factor_gt 0.032
_refine_ls_shift/su_max 0.01
_refine_ls_shift/su_mean 0.00
_refine_ls_structure_factor_coef Fsqd
_refine_ls_weighting_details 'calc w = 1/[\s^2^(Fo^2^)+(0.0343P)^2^+0.4509P] where P = (Fo^2^+2Fc^2^)/3'
_refine_ls_weighting_scheme calc
_refine_ls_wR_factor_gt 0.070
_refine_ls_wR_factor_ref 0.075
_reflns_number_gt 5570
_reflns_number_total 6683
_reflns_threshold_expression I>2\s(I)
_cod_data_source_file lh6234.cif
_cod_data_source_block I
_cod_depositor_comments
;
The following automatic conversions were performed:

'_chemical_melting_point' value '473-476 K' was changed to
'474.5(15)' - the average value was taken and precision was
estimated.

Automatic conversion script
Id: cif_fix_values 1646 2011-03-28 12:23:43Z adriana 

The following automatic conversions were performed:

'_chemical_melting_point' value '473-476 K' was changed to
'474.5(15)' - the average value was taken and precision was
estimated.

Automatic conversion script
Id: cif_fix_values 1715 2011-07-08 13:25:40Z adriana 
;
_cod_database_code 2203918
_cod_database_fobs_code 2203918

loop_
_symmetry_equiv_pos_as_xyz
'x, y, z'
'-x, -y, -z'

loop_
_atom_site_label
_atom_site_fract_x
_atom_site_fract_y
_atom_site_fract_z
_atom_site_U_iso_or_equiv
_atom_site_adp_type
_atom_site_calc_flag
_atom_site_refinement_flags
_atom_site_occupancy
_atom_site_type_symbol
Sn1 0.26139(2) 0.005495(17) 0.417574(9) 0.02159(7) Uani d . 1 Sn
Cl1 -0.24802(11) -0.55145(9) -0.01231(4) 0.0531(2) Uani d . 1 Cl
Cl2 -0.71382(10) 0.12751(9) 0.03621(4) 0.0447(2) Uani d . 1 Cl
Cl3 0.02708(9) 0.65950(7) 0.62064(4) 0.03262(16) Uani d . 1 Cl
Cl4 1.05421(10) 0.80855(8) 0.90539(4) 0.04376(19) Uani d . 1 Cl
O1 0.0518(2) 0.02613(19) 0.35061(9) 0.0303(4) Uani d . 1 O
O2 0.0772(2) -0.16400(18) 0.29998(9) 0.0281(4) Uani d . 1 O
O3 0.2828(2) 0.19300(18) 0.48343(9) 0.0262(4) Uani d . 1 O
O4 0.4908(2) 0.13198(18) 0.53037(9) 0.0281(4) Uani d . 1 O
C1 0.1230(3) -0.1579(3) 0.46970(15) 0.0305(6) Uani d . 1 C
H1A 0.2003 -0.1499 0.5150 0.046 Uiso calc R 1 H
H1B 0.0860 -0.2531 0.4401 0.046 Uiso calc R 1 H
H1C 0.0178 -0.1476 0.4784 0.046 Uiso calc R 1 H
C2 0.4616(4) 0.0795(3) 0.36113(15) 0.0339(6) Uani d . 1 C
H2A 0.5746 0.1453 0.3941 0.051 Uiso calc R 1 H
H2B 0.4300 0.1312 0.3256 0.051 Uiso calc R 1 H
H2C 0.4737 -0.0036 0.3374 0.051 Uiso calc R 1 H
C3 0.0026(3) -0.0817(3) 0.29848(13) 0.0243(5) Uani d . 1 C
C4 -0.1431(3) -0.1031(3) 0.23630(13) 0.0245(5) Uani d . 1 C
C5 -0.2237(3) -0.0140(3) 0.24145(13) 0.0251(5) Uani d . 1 C
H5 -0.1886 0.0465 0.2868 0.030 Uiso calc R 1 H
C6 -0.1736(3) -0.2153(3) 0.17416(13) 0.0239(5) Uani d . 1 C
C7 -0.0449(4) -0.1902(3) 0.13481(14) 0.0316(6) Uani d . 1 C
H7 0.0605 -0.1016 0.1476 0.038 Uiso calc R 1 H
C8 -0.0681(4) -0.2928(3) 0.07707(15) 0.0352(6) Uani d . 1 C
H8 0.0197 -0.2742 0.0501 0.042 Uiso calc R 1 H
C9 -0.2200(4) -0.4219(3) 0.05950(14) 0.0319(6) Uani d . 1 C
C10 -0.3494(4) -0.4506(3) 0.09780(15) 0.0325(6) Uani d . 1 C
H10 -0.4533 -0.5402 0.0852 0.039 Uiso calc R 1 H
C11 -0.3258(3) -0.3467(3) 0.15506(14) 0.0272(6) Uani d . 1 C
H11 -0.4147 -0.3657 0.1815 0.033 Uiso calc R 1 H
C12 -0.3553(3) 0.0060(3) 0.18972(14) 0.0264(6) Uani d . 1 C
C13 -0.4555(3) -0.0855(3) 0.12429(14) 0.0298(6) Uani d . 1 C
H13 -0.4474 -0.1740 0.1119 0.036 Uiso calc R 1 H
C14 -0.5661(4) -0.0489(3) 0.07751(15) 0.0323(6) Uani d . 1 C
H14 -0.6332 -0.1116 0.0333 0.039 Uiso calc R 1 H
C15 -0.5780(3) 0.0799(3) 0.09582(14) 0.0305(6) Uani d . 1 C
C16 -0.4836(4) 0.1716(3) 0.16014(15) 0.0331(6) Uani d . 1 C
H16 -0.4937 0.2593 0.1724 0.040 Uiso calc R 1 H
C17 -0.3743(4) 0.1337(3) 0.20629(14) 0.0302(6) Uani d . 1 C
H17 -0.3098 0.1964 0.2508 0.036 Uiso calc R 1 H
C18 0.4145(3) 0.2129(3) 0.53461(13) 0.0228(5) Uani d . 1 C
C19 0.4681(3) 0.3310(2) 0.59681(13) 0.0218(5) Uani d . 1 C
C20 0.6116(3) 0.3532(3) 0.64726(13) 0.0245(5) Uani d . 1 C
H20 0.6584 0.2846 0.6398 0.029 Uiso calc R 1 H
C21 0.3564(3) 0.4112(2) 0.60124(13) 0.0202(5) Uani d . 1 C
C22 0.3138(3) 0.4765(2) 0.54587(13) 0.0222(5) Uani d . 1 C
H22 0.3540 0.4683 0.5037 0.027 Uiso calc R 1 H
C23 0.2135(3) 0.5529(2) 0.55209(13) 0.0223(5) Uani d . 1 C
H23 0.1870 0.5989 0.5148 0.027 Uiso calc R 1 H
C24 0.1520(3) 0.5620(2) 0.61307(14) 0.0231(5) Uani d . 1 C
C25 0.1876(3) 0.4945(3) 0.66803(14) 0.0263(6) Uani d . 1 C
H25 0.1433 0.4997 0.7094 0.032 Uiso calc R 1 H
C26 0.2894(3) 0.4193(3) 0.66109(13) 0.0241(5) Uani d . 1 C
H26 0.3140 0.3721 0.6982 0.029 Uiso calc R 1 H
C27 0.7075(3) 0.4645(3) 0.71148(13) 0.0250(5) Uani d . 1 C
C28 0.8130(4) 0.4355(3) 0.76525(14) 0.0321(6) Uani d . 1 C
H28 0.8128 0.3425 0.7607 0.038 Uiso calc R 1 H
C29 0.9181(4) 0.5401(3) 0.82526(15) 0.0359(7) Uani d . 1 C
H29 0.9889 0.5189 0.8616 0.043 Uiso calc R 1 H
C30 0.9188(3) 0.6749(3) 0.83167(14) 0.0310(6) Uani d . 1 C
C31 0.8164(4) 0.7075(3) 0.77893(15) 0.0317(6) Uani d . 1 C
H31 0.8187 0.8012 0.7837 0.038 Uiso calc R 1 H
C32 0.7115(3) 0.6032(3) 0.71965(14) 0.0279(6) Uani d . 1 C
H32 0.6408 0.6254 0.6837 0.034 Uiso calc R 1 H

loop_
_atom_site_aniso_label
_atom_site_aniso_U_11
_atom_site_aniso_U_22
_atom_site_aniso_U_33
_atom_site_aniso_U_12
_atom_site_aniso_U_13
_atom_site_aniso_U_23
Sn1 0.02230(10) 0.01842(9) 0.02110(10) 0.00858(7) 0.00058(7) -0.00027(7)
Cl1 0.0521(5) 0.0577(5) 0.0428(5) 0.0328(4) -0.0090(4) -0.0255(4)
Cl2 0.0458(4) 0.0523(4) 0.0395(4) 0.0335(4) -0.0083(3) 0.0011(3)
Cl3 0.0314(4) 0.0343(3) 0.0356(4) 0.0202(3) 0.0061(3) -0.0025(3)
Cl4 0.0360(4) 0.0483(4) 0.0279(4) 0.0082(3) -0.0025(3) -0.0134(3)
O1 0.0349(10) 0.0286(9) 0.0233(10) 0.0173(9) -0.0067(8) -0.0060(8)
O2 0.0296(10) 0.0250(9) 0.0269(10) 0.0137(8) -0.0016(8) -0.0007(7)
O3 0.0265(9) 0.0241(9) 0.0237(9) 0.0123(8) -0.0036(8) -0.0037(7)
O4 0.0281(10) 0.0256(9) 0.0290(10) 0.0145(8) -0.0001(8) -0.0038(8)
C1 0.0222(13) 0.0295(14) 0.0345(16) 0.0074(12) 0.0017(12) 0.0083(12)
C2 0.0310(15) 0.0336(15) 0.0305(15) 0.0072(13) 0.0085(12) 0.0054(12)
C3 0.0257(13) 0.0222(12) 0.0200(13) 0.0079(11) 0.0011(11) 0.0010(10)
C4 0.0264(13) 0.0234(13) 0.0194(13) 0.0090(11) 0.0007(11) 0.0021(10)
C5 0.0267(13) 0.0275(13) 0.0188(13) 0.0114(11) 0.0017(11) 0.0024(10)
C6 0.0268(13) 0.0239(12) 0.0187(13) 0.0122(11) -0.0015(10) 0.0006(10)
C7 0.0284(14) 0.0312(14) 0.0296(15) 0.0105(12) 0.0019(12) -0.0001(12)
C8 0.0358(16) 0.0426(16) 0.0286(15) 0.0205(14) 0.0060(13) 0.0009(13)
C9 0.0357(16) 0.0340(15) 0.0255(14) 0.0220(13) -0.0056(12) -0.0060(12)
C10 0.0353(15) 0.0226(13) 0.0322(16) 0.0124(12) -0.0072(13) 0.0003(11)
C11 0.0279(14) 0.0264(13) 0.0228(13) 0.0106(12) -0.0009(11) 0.0020(11)
C12 0.0260(13) 0.0285(13) 0.0233(14) 0.0121(12) 0.0031(11) 0.0023(11)
C13 0.0300(14) 0.0291(14) 0.0278(15) 0.0155(12) -0.0026(12) -0.0012(11)
C14 0.0312(15) 0.0337(15) 0.0272(15) 0.0156(13) -0.0046(12) -0.0028(12)
C15 0.0263(14) 0.0391(15) 0.0279(15) 0.0183(13) 0.0010(12) 0.0058(12)
C16 0.0367(16) 0.0345(15) 0.0327(16) 0.0224(13) 0.0049(13) 0.0007(12)
C17 0.0331(15) 0.0326(14) 0.0235(14) 0.0160(13) 0.0021(12) -0.0011(11)
C18 0.0218(12) 0.0192(12) 0.0226(13) 0.0056(10) 0.0030(10) 0.0017(10)
C19 0.0215(12) 0.0180(11) 0.0238(13) 0.0081(10) 0.0028(10) 0.0023(10)
C20 0.0265(13) 0.0215(12) 0.0258(14) 0.0127(11) 0.0026(11) 0.0015(10)
C21 0.0189(12) 0.0155(11) 0.0196(12) 0.0040(10) 0.0000(10) -0.0023(9)
C22 0.0215(12) 0.0214(12) 0.0196(13) 0.0060(10) 0.0053(10) 0.0006(10)
C23 0.0224(13) 0.0194(12) 0.0226(13) 0.0082(11) 0.0020(10) 0.0016(10)
C24 0.0178(12) 0.0194(12) 0.0288(14) 0.0071(10) 0.0048(10) -0.0037(10)
C25 0.0252(13) 0.0253(13) 0.0233(14) 0.0072(11) 0.0058(11) -0.0012(11)
C26 0.0242(13) 0.0230(12) 0.0206(13) 0.0080(11) 0.0006(10) 0.0022(10)
C27 0.0232(13) 0.0279(13) 0.0219(13) 0.0124(11) 0.0004(11) -0.0013(10)
C28 0.0369(16) 0.0316(14) 0.0290(15) 0.0195(13) 0.0011(12) 0.0022(12)
C29 0.0352(16) 0.0438(16) 0.0257(15) 0.0207(14) -0.0058(12) -0.0001(13)
C30 0.0237(13) 0.0367(15) 0.0239(14) 0.0092(12) 0.0014(11) -0.0069(12)
C31 0.0280(14) 0.0274(14) 0.0326(16) 0.0091(12) 0.0014(12) -0.0027(12)
C32 0.0253(13) 0.0267(13) 0.0283(14) 0.0115(12) -0.0013(11) 0.0016(11)

loop_
_atom_type_symbol
_atom_type_description
_atom_type_scat_dispersion_real
_atom_type_scat_dispersion_imag
_atom_type_scat_source
C C 0.0033 0.0016 'International Tables Vol C Tables 4.2.6.8 and 6.1.1.4'
H H 0.0000 0.0000 'International Tables Vol C Tables 4.2.6.8 and 6.1.1.4'
Cl Cl 0.1484 0.1585 'International Tables Vol C Tables 4.2.6.8 and 6.1.1.4'
O O 0.0106 0.0060 'International Tables Vol C Tables 4.2.6.8 and 6.1.1.4'
Sn Sn -0.6537 1.4246 'International Tables Vol C Tables 4.2.6.8 and 6.1.1.4'

loop_
_geom_angle_atom_site_label_1
_geom_angle_atom_site_label_2
_geom_angle_atom_site_label_3
_geom_angle
_geom_angle_publ_flag
C1 Sn1 C2 145.77(11) y
C1 Sn1 O1 101.90(9) y
C2 Sn1 O1 100.97(10) y
C1 Sn1 O3 101.12(9) y
C2 Sn1 O3 106.20(9) y
O1 Sn1 O3 84.27(6) y
C1 Sn1 O4 89.28(9) y
C2 Sn1 O4 89.19(9) y
O1 Sn1 O4 140.23(6) y
O3 Sn1 O4 56.03(6) y
C1 Sn1 O2 88.61(9) y
C2 Sn1 O2 83.70(9) y
O1 Sn1 O2 55.55(6) y
O3 Sn1 O2 139.83(6) y
O4 Sn1 O2 164.02(5) y
C3 O1 Sn1 101.33(14) y
C3 O2 Sn1 82.90(14) y
C18 O3 Sn1 100.18(14) y
C18 O4 Sn1 84.58(14) y
Sn1 C1 H1A 109.5 ?
Sn1 C1 H1B 109.5 ?
H1A C1 H1B 109.5 ?
Sn1 C1 H1C 109.5 ?
H1A C1 H1C 109.5 ?
H1B C1 H1C 109.5 ?
Sn1 C2 H2A 109.5 ?
Sn1 C2 H2B 109.5 ?
H2A C2 H2B 109.5 ?
Sn1 C2 H2C 109.5 ?
H2A C2 H2C 109.5 ?
H2B C2 H2C 109.5 ?
O2 C3 O1 120.2(2) ?
O2 C3 C4 121.1(2) ?
O1 C3 C4 118.7(2) ?
C5 C4 C6 127.8(2) ?
C5 C4 C3 116.8(2) ?
C6 C4 C3 115.3(2) ?
C4 C5 C12 131.6(2) ?
C4 C5 H5 114.2 ?
C12 C5 H5 114.2 ?
C7 C6 C11 118.5(2) ?
C7 C6 C4 119.5(2) ?
C11 C6 C4 122.0(2) ?
C8 C7 C6 121.0(3) ?
C8 C7 H7 119.5 ?
C6 C7 H7 119.5 ?
C9 C8 C7 119.1(3) ?
C9 C8 H8 120.5 ?
C7 C8 H8 120.5 ?
C8 C9 C10 121.3(3) ?
C8 C9 Cl1 119.1(2) ?
C10 C9 Cl1 119.6(2) ?
C9 C10 C11 119.2(3) ?
C9 C10 H10 120.4 ?
C11 C10 H10 120.4 ?
C10 C11 C6 120.9(3) ?
C10 C11 H11 119.6 ?
C6 C11 H11 119.6 ?
C17 C12 C13 117.4(2) ?
C17 C12 C5 115.9(2) ?
C13 C12 C5 126.6(2) ?
C14 C13 C12 121.1(2) ?
C14 C13 H13 119.5 ?
C12 C13 H13 119.5 ?
C15 C14 C13 119.4(2) ?
C15 C14 H14 120.3 ?
C13 C14 H14 120.3 ?
C16 C15 C14 121.3(2) ?
C16 C15 Cl2 119.4(2) ?
C14 C15 Cl2 119.3(2) ?
C15 C16 C17 118.8(2) ?
C15 C16 H16 120.6 ?
C17 C16 H16 120.6 ?
C16 C17 C12 122.1(3) ?
C16 C17 H17 118.9 ?
C12 C17 H17 118.9 ?
O4 C18 O3 119.1(2) ?
O4 C18 C19 122.4(2) ?
O3 C18 C19 118.5(2) ?
C20 C19 C18 116.7(2) ?
C20 C19 C21 124.6(2) ?
C18 C19 C21 118.7(2) ?
C19 C20 C27 131.1(2) ?
C19 C20 H20 114.4 ?
C27 C20 H20 114.4 ?
C26 C21 C22 118.7(2) ?
C26 C21 C19 119.6(2) ?
C22 C21 C19 121.7(2) ?
C23 C22 C21 120.5(2) ?
C23 C22 H22 119.8 ?
C21 C22 H22 119.8 ?
C22 C23 C24 119.5(2) ?
C22 C23 H23 120.2 ?
C24 C23 H23 120.2 ?
C23 C24 C25 121.2(2) ?
C23 C24 Cl3 119.19(19) ?
C25 C24 Cl3 119.6(2) ?
C26 C25 C24 118.4(2) ?
C26 C25 H25 120.8 ?
C24 C25 H25 120.8 ?
C25 C26 C21 121.6(2) ?
C25 C26 H26 119.2 ?
C21 C26 H26 119.2 ?
C28 C27 C32 118.0(2) ?
C28 C27 C20 118.0(2) ?
C32 C27 C20 123.7(2) ?
C29 C28 C27 121.1(2) ?
C29 C28 H28 119.4 ?
C27 C28 H28 119.4 ?
C30 C29 C28 119.4(2) ?
C30 C29 H29 120.3 ?
C28 C29 H29 120.3 ?
C29 C30 C31 120.9(2) ?
C29 C30 Cl4 119.9(2) ?
C31 C30 Cl4 119.2(2) ?
C32 C31 C30 119.6(2) ?
C32 C31 H31 120.2 ?
C30 C31 H31 120.2 ?
C31 C32 C27 121.0(2) ?
C31 C32 H32 119.5 ?
C27 C32 H32 119.5 ?

loop_
_geom_bond_atom_site_label_1
_geom_bond_atom_site_label_2
_geom_bond_distance
_geom_bond_publ_flag
Sn1 C1 2.089(3) y
Sn1 C2 2.100(3) y
Sn1 O1 2.116(2) y
Sn1 O3 2.127(2) y
Sn1 O4 2.491(2) y
Sn1 O2 2.544(2) y
Cl1 C9 1.743(3) y
Cl2 C15 1.742(3) y
Cl3 C24 1.743(2) y
Cl4 C30 1.737(3) y
O1 C3 1.297(3) y
O2 C3 1.246(3) y
O3 C18 1.294(3) y
O4 C18 1.249(3) y
C1 H1A 0.9800 ?
C1 H1B 0.9800 ?
C1 H1C 0.9800 ?
C2 H2A 0.9800 ?
C2 H2B 0.9800 ?
C2 H2C 0.9800 ?
C3 C4 1.502(3) ?
C4 C5 1.353(3) ?
C4 C6 1.493(3) ?
C5 C12 1.466(3) ?
C5 H5 0.9500 ?
C6 C7 1.392(4) ?
C6 C11 1.393(4) ?
C7 C8 1.389(4) ?
C7 H7 0.9500 ?
C8 C9 1.378(4) ?
C8 H8 0.9500 ?
C9 C10 1.379(4) ?
C10 C11 1.390(4) ?
C10 H10 0.9500 ?
C11 H11 0.9500 ?
C12 C17 1.399(4) ?
C12 C13 1.403(4) ?
C13 C14 1.385(4) ?
C13 H13 0.9500 ?
C14 C15 1.384(4) ?
C14 H14 0.9500 ?
C15 C16 1.379(4) ?
C16 C17 1.379(4) ?
C16 H16 0.9500 ?
C17 H17 0.9500 ?
C18 C19 1.487(3) ?
C19 C20 1.348(3) ?
C19 C21 1.495(3) ?
C20 C27 1.463(3) ?
C20 H20 0.9500 ?
C21 C26 1.389(4) ?
C21 C22 1.398(3) ?
C22 C23 1.384(3) ?
C22 H22 0.9500 ?
C23 C24 1.384(4) ?
C23 H23 0.9500 ?
C24 C25 1.389(4) ?
C25 C26 1.386(3) ?
C25 H25 0.9500 ?
C26 H26 0.9500 ?
C27 C28 1.396(4) ?
C27 C32 1.404(3) ?
C28 C29 1.387(4) ?
C28 H28 0.9500 ?
C29 C30 1.376(4) ?
C29 H29 0.9500 ?
C30 C31 1.387(4) ?
C31 C32 1.377(4) ?
C31 H31 0.9500 ?
C32 H32 0.9500 ?

loop_
_geom_torsion_atom_site_label_1
_geom_torsion_atom_site_label_2
_geom_torsion_atom_site_label_3
_geom_torsion_atom_site_label_4
_geom_torsion
C1 Sn1 O1 C3 -80.61(17)
C2 Sn1 O1 C3 73.75(17)
O3 Sn1 O1 C3 179.19(16)
O4 Sn1 O1 C3 175.91(14)
O2 Sn1 O1 C3 -0.68(14)
C1 Sn1 O2 C3 106.17(16)
C2 Sn1 O2 C3 -107.24(17)
O1 Sn1 O2 C3 0.70(15)
O3 Sn1 O2 C3 0.49(19)
O4 Sn1 O2 C3 -171.3(2)
C1 Sn1 O3 C18 79.62(16)
C2 Sn1 O3 C18 -79.55(17)
O1 Sn1 O3 C18 -179.34(15)
O4 Sn1 O3 C18 -1.88(14)
O2 Sn1 O3 C18 -179.18(13)
C1 Sn1 O4 C18 -102.03(16)
C2 Sn1 O4 C18 112.17(16)
O1 Sn1 O4 C18 5.87(19)
O3 Sn1 O4 C18 1.92(14)
O2 Sn1 O4 C18 175.6(2)
Sn1 O2 C3 O1 -1.1(2)
Sn1 O2 C3 C4 177.9(2)
Sn1 O1 C3 O2 1.3(3)
Sn1 O1 C3 C4 -177.67(19)
O2 C3 C4 C5 176.0(2)
O1 C3 C4 C5 -5.1(4)
O2 C3 C4 C6 -7.6(4)
O1 C3 C4 C6 171.3(2)
C6 C4 C5 C12 -2.9(5)
C3 C4 C5 C12 173.0(3)
C5 C4 C6 C7 107.7(3)
C3 C4 C6 C7 -68.3(3)
C5 C4 C6 C11 -73.9(4)
C3 C4 C6 C11 110.2(3)
C11 C6 C7 C8 0.9(4)
C4 C6 C7 C8 179.4(2)
C6 C7 C8 C9 -1.0(4)
C7 C8 C9 C10 0.4(4)
C7 C8 C9 Cl1 -179.3(2)
C8 C9 C10 C11 0.3(4)
Cl1 C9 C10 C11 179.89(19)
C9 C10 C11 C6 -0.3(4)
C7 C6 C11 C10 -0.3(4)
C4 C6 C11 C10 -178.7(2)
C4 C5 C12 C17 -163.1(3)
C4 C5 C12 C13 13.2(5)
C17 C12 C13 C14 1.3(4)
C5 C12 C13 C14 -175.0(3)
C12 C13 C14 C15 -0.2(4)
C13 C14 C15 C16 -0.8(4)
C13 C14 C15 Cl2 178.7(2)
C14 C15 C16 C17 0.7(4)
Cl2 C15 C16 C17 -178.9(2)
C15 C16 C17 C12 0.5(4)
C13 C12 C17 C16 -1.4(4)
C5 C12 C17 C16 175.2(3)
Sn1 O4 C18 O3 -3.0(2)
Sn1 O4 C18 C19 176.4(2)
Sn1 O3 C18 O4 3.6(3)
Sn1 O3 C18 C19 -175.89(18)
O4 C18 C19 C20 3.9(4)
O3 C18 C19 C20 -176.7(2)
O4 C18 C19 C21 -173.0(2)
O3 C18 C19 C21 6.4(3)
C18 C19 C20 C27 174.8(3)
C21 C19 C20 C27 -8.5(5)
C20 C19 C21 C26 -51.7(3)
C18 C19 C21 C26 125.0(3)
C20 C19 C21 C22 129.6(3)
C18 C19 C21 C22 -53.7(3)
C26 C21 C22 C23 2.8(4)
C19 C21 C22 C23 -178.5(2)
C21 C22 C23 C24 -1.4(4)
C22 C23 C24 C25 -0.7(4)
C22 C23 C24 Cl3 179.58(19)
C23 C24 C25 C26 1.1(4)
Cl3 C24 C25 C26 -179.11(18)
C24 C25 C26 C21 0.4(4)
C22 C21 C26 C25 -2.3(4)
C19 C21 C26 C25 178.9(2)
C19 C20 C27 C28 159.5(3)
C19 C20 C27 C32 -26.1(5)
C32 C27 C28 C29 0.4(4)
C20 C27 C28 C29 175.1(3)
C27 C28 C29 C30 -0.3(5)
C28 C29 C30 C31 -0.2(5)
C28 C29 C30 Cl4 -178.3(2)
C29 C30 C31 C32 0.6(4)
Cl4 C30 C31 C32 178.7(2)
C30 C31 C32 C27 -0.5(4)
C28 C27 C32 C31 0.0(4)
C20 C27 C32 C31 -174.4(3)
